data_7003688
loop_
_publ_author_name
'G\'omez-Ruiz, Santiago'
'Wolf, Robert'
'Hey-Hawkins, Evamarie'

_publ_section_title
;
 Different transmetallation behaviour of [M(P4HR4)] salts toward
 rhodium(i) and copper(i) (M = Na, K; R = Ph, Mes; Mes = 2,4,6-Me3C6H2)
;
_journal_issue 15
_journal_name_full 'Dalton Transactions'
_journal_page_first 1982
_journal_page_last 1988
_journal_paper_doi 10.1039/b718727k
_journal_year 2008
_chemical_formula_sum 'C47 H67 O P3 Rh2'
_chemical_formula_weight 946.74
_chemical_name_systematic
;
?
;
_space_group_IT_number 2
_symmetry_cell_setting triclinic
_symmetry_space_group_name_Hall '-P 1'
_symmetry_space_group_name_H-M 'P -1'
_atom_sites_solution_hydrogens geom
_atom_sites_solution_primary direct
_atom_sites_solution_secondary difmap
_audit_conform_dict_location ftp://ftp.iucr.org/pub/cif_core.dic
_audit_conform_dict_name cif_core.dic
_audit_conform_dict_version 2.3
_audit_creation_date 2007-09-11T19:53:50-00:00
_audit_creation_method 'WinGX routine CIF_UPDATE'
_cell_angle_alpha 74.908(5)
_cell_angle_beta 84.544(5)
_cell_angle_gamma 67.189(5)
_cell_formula_units_Z 2
_cell_length_a 12.627(5)
_cell_length_b 12.941(5)
_cell_length_c 15.604(5)
_cell_measurement_reflns_used 10112
_cell_measurement_temperature 130(2)
_cell_measurement_theta_max 32.2645
_cell_measurement_theta_min 2.5949
_cell_volume 2269.2(15)
_computing_cell_refinement
;
CrysAlis RED, Oxford Diffraction Ltd.,
Version 1.171.31.7 (release 18-10-2006 CrysAlis171 .NET)
(compiled Oct 18 2006,16:28:17)
;
_computing_data_collection
;
CrysAlis CCD, Oxford Diffraction Ltd.,
Version 1.171.31.7 (release 18-10-2006 CrysAlis171 .NET)
(compiled Oct 18 2006,16:28:17)
;
_computing_data_reduction
;
CrysAlis RED, Oxford Diffraction Ltd.,
Version 1.171.31.7 (release 18-10-2006 CrysAlis171 .NET)
(compiled Oct 18 2006,16:28:17)
;
_computing_molecular_graphics 'ORTEP3 for Windows (L. J. Farrugia, 1997)'
_computing_publication_material 'WINGX (L.J. Farrugia,1999)'
_computing_structure_refinement 'SHELXL-97 (Sheldrick,1997)'
_computing_structure_solution 'SHELXS-97 (Sheldrick, 1990)'
_diffrn_ambient_temperature 130(2)
_diffrn_detector_area_resol_mean 16.356
_diffrn_measured_fraction_theta_full 0.998
_diffrn_measured_fraction_theta_max 0.998
_diffrn_measurement_device_type 'ccd xcalibur s'
_diffrn_measurement_method '\w scans and \f scans'
_diffrn_orient_matrix_UB_11 -0.0158626437
_diffrn_orient_matrix_UB_12 -0.0352758704
_diffrn_orient_matrix_UB_13 0.0375449688
_diffrn_orient_matrix_UB_21 0.0322046582
_diffrn_orient_matrix_UB_22 0.0126478886
_diffrn_orient_matrix_UB_23 0.0276728295
_diffrn_orient_matrix_UB_31 -0.0490112743
_diffrn_orient_matrix_UB_32 0.0483404813
_diffrn_orient_matrix_UB_33 0.005681452
_diffrn_radiation_monochromator graphite
_diffrn_radiation_type MoK\a
_diffrn_radiation_wavelength 0.71073
_diffrn_reflns_av_R_equivalents 0.0582
_diffrn_reflns_av_unetI/netI 0.0915
_diffrn_reflns_limit_h_max 16
_diffrn_reflns_limit_h_min -16
_diffrn_reflns_limit_k_max 16
_diffrn_reflns_limit_k_min -16
_diffrn_reflns_limit_l_max 19
_diffrn_reflns_limit_l_min -19
_diffrn_reflns_number 35456
_diffrn_reflns_theta_full 27.1
_diffrn_reflns_theta_max 27.1
_diffrn_reflns_theta_min 2.61
_exptl_absorpt_coefficient_mu 0.866
_exptl_absorpt_correction_T_max 1.000
_exptl_absorpt_correction_T_min 0.951
_exptl_absorpt_correction_type multi-scan
_exptl_absorpt_process_details
;
CrysAlis RED, Oxford Diffraction Ltd.,
Version 1.171.32.5 (release 08-05-2007 CrysAlis171 .NET)
(compiled May 8 2007,13:10:02)
Empirical absorption correction using spherical harmonics,
implemented in SCALE3 ABSPACK scaling algorithm.
;
_exptl_crystal_colour orange
_exptl_crystal_density_diffrn 1.386
_exptl_crystal_density_method 'not measured'
_exptl_crystal_description 'very thin plates'
_exptl_crystal_F_000 984
_exptl_crystal_size_max 0.5
_exptl_crystal_size_mid 0.02
_exptl_crystal_size_min 0.01
_refine_diff_density_max 2.156
_refine_diff_density_min -0.866
_refine_diff_density_rms 0.158
_refine_ls_extinction_method none
_refine_ls_goodness_of_fit_ref 0.995
_refine_ls_hydrogen_treatment mixed
_refine_ls_matrix_type full
_refine_ls_number_parameters 471
_refine_ls_number_reflns 9985
_refine_ls_number_restraints 6
_refine_ls_restrained_S_all 0.997
_refine_ls_R_factor_all 0.0904
_refine_ls_R_factor_gt 0.0495
_refine_ls_shift/su_max 0.001
_refine_ls_shift/su_mean 0
_refine_ls_structure_factor_coef Fsqd
_refine_ls_weighting_details 'calc w=1/[\s^2^(Fo^2^)+(0.1022P)^2^+0.0000P] where P=(Fo^2^+2Fc^2^)/3'
_refine_ls_weighting_scheme calc
_refine_ls_wR_factor_gt 0.153
_refine_ls_wR_factor_ref 0.1728
_reflns_number_gt 6302
_reflns_number_total 9985
_reflns_threshold_expression >2sigma(I)
_cod_data_source_file b718727k.txt
_cod_data_source_block x0285fin
_cod_original_cell_volume 2269.3(15)
_cod_original_sg_symbol_H-M P-1
_cod_database_code 7003688

loop_
_symmetry_equiv_pos_as_xyz
'x, y, z'
'-x, -y, -z'

loop_
_atom_site_label
_atom_site_type_symbol
_atom_site_fract_x
_atom_site_fract_y
_atom_site_fract_z
_atom_site_U_iso_or_equiv
_atom_site_adp_type
_atom_site_occupancy
_atom_site_symmetry_multiplicity
_atom_site_calc_flag
_atom_site_refinement_flags
_atom_site_disorder_assembly
_atom_site_disorder_group
Rh1 Rh 0.88126(4) 0.36058(4) 0.87060(3) 0.02487(15) Uani 1 1 d . . .
Rh2 Rh 0.67586(4) 0.16450(4) 0.87221(3) 0.02034(14) Uani 1 1 d . . .
P1 P 0.78657(14) 0.31482(15) 0.99834(11) 0.0287(4) Uani 1 1 d . . .
P2 P 0.73494(14) 0.17181(15) 1.00388(11) 0.0256(4) Uani 1 1 d . . .
P3 P 0.80341(14) 0.25746(14) 0.80708(11) 0.0234(3) Uani 1 1 d . . .
C1 C 0.8633(5) 0.2641(5) 1.1051(4) 0.0222(13) Uani 1 1 d . . .
C2 C 0.8151(5) 0.3167(5) 1.1745(4) 0.0258(13) Uani 1 1 d . . .
C3 C 0.8726(5) 0.2761(5) 1.2551(4) 0.0274(14) Uani 1 1 d . . .
H3 H 0.8384 0.313 1.3016 0.033 Uiso 1 1 calc R . .
C4 C 0.9767(5) 0.1851(5) 1.2709(4) 0.0276(14) Uani 1 1 d . . .
C5 C 1.0244(5) 0.1321(5) 1.2026(4) 0.0282(14) Uani 1 1 d . . .
H5 H 1.0959 0.0683 1.2122 0.034 Uiso 1 1 calc R . .
C6 C 0.9711(5) 0.1695(5) 1.1206(4) 0.0260(13) Uani 1 1 d . . .
C7 C 0.7006(5) 0.4168(6) 1.1655(5) 0.0324(15) Uani 1 1 d . . .
H7A H 0.6774 0.4345 1.2234 0.049 Uiso 1 1 calc R . .
H7B H 0.6427 0.3962 1.1441 0.049 Uiso 1 1 calc R . .
H7C H 0.7073 0.4847 1.1232 0.049 Uiso 1 1 calc R . .
C8 C 1.0370(7) 0.1427(6) 1.3595(5) 0.0413(18) Uani 1 1 d . . .
H8A H 1.0095 0.086 1.399 0.062 Uiso 1 1 calc R . .
H8B H 1.0208 0.2081 1.386 0.062 Uiso 1 1 calc R . .
H8C H 1.1201 0.1064 1.3511 0.062 Uiso 1 1 calc R . .
C9 C 1.0304(6) 0.1042(6) 1.0511(5) 0.0371(17) Uani 1 1 d . . .
H9A H 1.1129 0.0657 1.0643 0.056 Uiso 1 1 calc R . .
H9B H 1.0184 0.1583 0.9925 0.056 Uiso 1 1 calc R . .
H9C H 0.9984 0.0461 1.0514 0.056 Uiso 1 1 calc R . .
C10 C 0.6358(5) 0.1776(5) 1.0978(4) 0.0239(13) Uani 1 1 d . . .
C11 C 0.5270(5) 0.2675(5) 1.0891(5) 0.0263(14) Uani 1 1 d . . .
C12 C 0.4555(6) 0.2765(6) 1.1616(5) 0.0323(15) Uani 1 1 d . . .
H12 H 0.3828 0.3387 1.1552 0.039 Uiso 1 1 calc R . .
C13 C 0.4853(6) 0.1991(6) 1.2423(5) 0.0365(17) Uani 1 1 d . . .
C14 C 0.5934(6) 0.1080(6) 1.2510(4) 0.0332(15) Uani 1 1 d . . .
H14 H 0.6151 0.0536 1.3067 0.04 Uiso 1 1 calc R . .
C15 C 0.6682(6) 0.0954(5) 1.1815(4) 0.0297(14) Uani 1 1 d . . .
C16 C 0.4851(5) 0.3568(5) 1.0038(5) 0.0327(15) Uani 1 1 d . . .
H16A H 0.5006 0.3188 0.9547 0.049 Uiso 1 1 calc R . .
H16B H 0.525 0.4105 0.9934 0.049 Uiso 1 1 calc R . .
H16C H 0.4022 0.3996 1.0074 0.049 Uiso 1 1 calc R . .
C17 C 0.4063(7) 0.2086(8) 1.3219(5) 0.053(2) Uani 1 1 d . . .
H17A H 0.3946 0.2799 1.3391 0.08 Uiso 1 1 calc R . .
H17B H 0.4412 0.1419 1.3715 0.08 Uiso 1 1 calc R . .
H17C H 0.3322 0.2102 1.3064 0.08 Uiso 1 1 calc R . .
C18 C 0.7836(6) -0.0020(6) 1.1961(5) 0.0440(19) Uani 1 1 d . . .
H18A H 0.8441 0.0295 1.1868 0.066 Uiso 1 1 calc R . .
H18B H 0.7935 -0.0496 1.1541 0.066 Uiso 1 1 calc R . .
H18C H 0.7887 -0.0496 1.2569 0.066 Uiso 1 1 calc R . .
C19 C 0.7702(5) 0.3261(5) 0.6891(4) 0.0228(13) Uani 1 1 d . . .
C20 C 0.8336(5) 0.2816(5) 0.6194(4) 0.0286(14) Uani 1 1 d . . .
C21 C 0.8007(6) 0.3429(6) 0.5327(5) 0.0418(18) Uani 1 1 d . . .
H21 H 0.8452 0.3141 0.4853 0.05 Uiso 1 1 calc R . .
C22 C 0.7043(7) 0.4458(6) 0.5128(5) 0.0437(19) Uani 1 1 d . . .
C23 C 0.6430(6) 0.4873(5) 0.5816(5) 0.0351(16) Uani 1 1 d . . .
H23 H 0.5774 0.5574 0.569 0.042 Uiso 1 1 calc R . .
C24 C 0.6732(5) 0.4308(5) 0.6685(5) 0.0289(14) Uani 1 1 d . . .
C25 C 0.9393(6) 0.1704(5) 0.6322(5) 0.0361(16) Uani 1 1 d . . .
H25A H 0.9955 0.1741 0.6694 0.054 Uiso 1 1 calc R . .
H25B H 0.9733 0.1606 0.5743 0.054 Uiso 1 1 calc R . .
H25C H 0.9174 0.1048 0.6613 0.054 Uiso 1 1 calc R . .
C26 C 0.6697(9) 0.5067(8) 0.4174(6) 0.073(3) Uani 1 1 d . . .
H26A H 0.6258 0.5892 0.4128 0.109 Uiso 1 1 calc R . .
H26B H 0.6223 0.4734 0.3966 0.109 Uiso 1 1 calc R . .
H26C H 0.7388 0.4972 0.3807 0.109 Uiso 1 1 calc R . .
C27 C 0.6033(6) 0.4812(6) 0.7414(5) 0.0354(16) Uani 1 1 d . . .
H27A H 0.542 0.5551 0.7156 0.053 Uiso 1 1 calc R . .
H27B H 0.6529 0.4939 0.7789 0.053 Uiso 1 1 calc R . .
H27C H 0.5695 0.4277 0.7774 0.053 Uiso 1 1 calc R . .
C28 C 0.9078(6) 0.4733(6) 0.7477(5) 0.0370(17) Uani 1 1 d . . .
H28 H 0.8545 0.4882 0.6985 0.044 Uiso 1 1 calc R . .
C29 C 0.9975(6) 0.3694(7) 0.7603(5) 0.0394(18) Uani 1 1 d . . .
H29 H 0.997 0.3227 0.7184 0.047 Uiso 1 1 calc R . .
C30 C 1.1155(6) 0.3442(7) 0.7921(6) 0.048(2) Uani 1 1 d . . .
H30A H 1.1563 0.3801 0.7437 0.057 Uiso 1 1 calc R . .
H30B H 1.1591 0.2596 0.8064 0.057 Uiso 1 1 calc R . .
C31 C 1.1134(6) 0.3889(7) 0.8736(6) 0.048(2) Uani 1 1 d . . .
H31A H 1.1112 0.4688 0.8539 0.057 Uiso 1 1 calc R . .
H31B H 1.1854 0.3407 0.9078 0.057 Uiso 1 1 calc R . .
C32 C 1.0111(6) 0.3884(6) 0.9350(5) 0.0357(16) Uani 1 1 d . . .
H32 H 1.0317 0.3409 0.9972 0.043 Uiso 1 1 calc R . .
C33 C 0.9116(6) 0.4854(6) 0.9262(5) 0.0392(17) Uani 1 1 d . . .
H33 H 0.8712 0.4953 0.9836 0.047 Uiso 1 1 calc R . .
C34 C 0.8884(7) 0.5979(6) 0.8563(6) 0.053(2) Uani 1 1 d . . .
H34A H 0.9336 0.6387 0.8711 0.063 Uiso 1 1 calc R . .
H34B H 0.8061 0.6475 0.8581 0.063 Uiso 1 1 calc R . .
C35 C 0.9185(7) 0.5821(6) 0.7603(6) 0.050(2) Uani 1 1 d . . .
H35A H 0.8664 0.6505 0.7179 0.06 Uiso 1 1 calc R . .
H35B H 0.9981 0.5778 0.7468 0.06 Uiso 1 1 calc R . .
C36 C 0.5753(5) 0.2100(6) 0.7518(4) 0.0289(14) Uani 1 1 d . . .
H36 H 0.5829 0.276 0.7048 0.035 Uiso 1 1 calc R . .
C37 C 0.6637(5) 0.1057(6) 0.7542(4) 0.0282(14) Uani 1 1 d . . .
H37 H 0.7246 0.1105 0.7092 0.034 Uiso 1 1 calc R . .
C38 C 0.6529(6) -0.0109(6) 0.7793(5) 0.0354(16) Uani 1 1 d . . .
H38A H 0.7093 -0.0619 0.7448 0.043 Uiso 1 1 calc R . .
H38B H 0.5752 -0.0007 0.7625 0.043 Uiso 1 1 calc R . .
C39 C 0.6730(6) -0.0711(5) 0.8798(5) 0.0333(16) Uani 1 1 d . . .
H39A H 0.6285 -0.1216 0.8972 0.04 Uiso 1 1 calc R . .
H39B H 0.7553 -0.1208 0.8899 0.04 Uiso 1 1 calc R . .
C40 C 0.6392(5) 0.0117(5) 0.9371(4) 0.0263(14) Uani 1 1 d . . .
H40 H 0.6702 -0.0241 0.999 0.032 Uiso 1 1 calc R . .
C41 C 0.5369(5) 0.1076(5) 0.9305(4) 0.0254(13) Uani 1 1 d . . .
H41 H 0.5086 0.1276 0.9885 0.031 Uiso 1 1 calc R . .
C42 C 0.4423(5) 0.1389(5) 0.8648(4) 0.0278(14) Uani 1 1 d . . .
H42A H 0.3669 0.172 0.8925 0.033 Uiso 1 1 calc R . .
H42B H 0.446 0.0681 0.8493 0.033 Uiso 1 1 calc R . .
C43 C 0.4523(6) 0.2264(6) 0.7799(5) 0.0338(15) Uani 1 1 d . . .
H43A H 0.412 0.2203 0.7311 0.041 Uiso 1 1 calc R . .
H43B H 0.4126 0.3052 0.7891 0.041 Uiso 1 1 calc R . .
H3P H 0.895(5) 0.175(5) 0.799(4) 0.031(18) Uiso 1 1 d . . .
H2P H 0.810(6) 0.090(6) 1.030(5) 0.05(2) Uiso 1 1 d . . .
O1 O 0.4122(14) 0.8037(12) 0.4904(9) 0.203(4) Uani 1 1 d D . .
C101 C 0.3785(19) 0.9342(15) 0.4685(13) 0.203(4) Uani 1 1 d D . .
H10A H 0.4472 0.9514 0.4733 0.243 Uiso 1 1 calc R . .
H10B H 0.3502 0.9676 0.4065 0.243 Uiso 1 1 calc R . .
C102 C 0.2954(19) 0.9850(13) 0.5238(14) 0.203(4) Uani 1 1 d D . .
H10C H 0.2386 1.0589 0.4905 0.243 Uiso 1 1 calc R . .
H10D H 0.3296 1 0.5715 0.243 Uiso 1 1 calc R . .
C103 C 0.2431(17) 0.9035(15) 0.5594(13) 0.203(4) Uani 1 1 d D . .
H10E H 0.1867 0.9089 0.517 0.243 Uiso 1 1 calc R . .
H10F H 0.2035 0.917 0.6157 0.243 Uiso 1 1 calc R . .
C104 C 0.3362(18) 0.7925(15) 0.5746(12) 0.203(4) Uani 1 1 d D . .
H10G H 0.3077 0.7299 0.5797 0.243 Uiso 1 1 calc R . .
H10H H 0.3796 0.7771 0.6292 0.243 Uiso 1 1 calc R . .

loop_
_atom_site_aniso_label
_atom_site_aniso_U_11
_atom_site_aniso_U_22
_atom_site_aniso_U_33
_atom_site_aniso_U_23
_atom_site_aniso_U_13
_atom_site_aniso_U_12
Rh1 0.0287(3) 0.0306(3) 0.0242(3) -0.0090(2) 0.0010(2) -0.0193(2)
Rh2 0.0240(3) 0.0231(2) 0.0190(3) -0.00542(19) 0.00016(19) -0.0141(2)
P1 0.0266(9) 0.0442(10) 0.0223(9) -0.0101(8) -0.0006(7) -0.0193(8)
P2 0.0241(8) 0.0361(9) 0.0207(9) -0.0085(7) 0.0010(7) -0.0149(7)
P3 0.0274(8) 0.0270(8) 0.0203(8) -0.0057(7) 0.0010(7) -0.0154(7)
C1 0.022(3) 0.022(3) 0.026(3) -0.012(3) 0.002(3) -0.009(2)
C2 0.024(3) 0.022(3) 0.032(4) -0.011(3) 0.000(3) -0.007(3)
C3 0.034(3) 0.029(3) 0.024(3) -0.011(3) 0.002(3) -0.015(3)
C4 0.031(3) 0.024(3) 0.026(4) -0.002(3) -0.008(3) -0.009(3)
C5 0.028(3) 0.027(3) 0.030(4) -0.006(3) -0.002(3) -0.010(3)
C6 0.026(3) 0.028(3) 0.028(4) -0.013(3) -0.001(3) -0.011(3)
C7 0.026(3) 0.042(4) 0.029(4) -0.016(3) 0.002(3) -0.008(3)
C8 0.052(5) 0.043(4) 0.025(4) -0.005(3) -0.013(3) -0.013(4)
C9 0.029(4) 0.036(4) 0.043(4) -0.025(3) -0.006(3) 0.002(3)
C10 0.026(3) 0.029(3) 0.021(3) -0.009(3) 0.001(3) -0.014(3)
C11 0.026(3) 0.023(3) 0.035(4) -0.014(3) 0.001(3) -0.010(3)
C12 0.029(3) 0.036(4) 0.042(4) -0.024(3) 0.008(3) -0.017(3)
C13 0.041(4) 0.052(4) 0.037(4) -0.029(4) 0.013(3) -0.031(4)
C14 0.043(4) 0.043(4) 0.021(4) -0.005(3) 0.002(3) -0.027(3)
C15 0.033(4) 0.034(3) 0.028(4) -0.007(3) -0.002(3) -0.018(3)
C16 0.026(3) 0.024(3) 0.044(4) -0.008(3) -0.003(3) -0.004(3)
C17 0.071(6) 0.075(6) 0.040(5) -0.032(4) 0.026(4) -0.050(5)
C18 0.039(4) 0.033(4) 0.039(5) 0.010(3) -0.005(3) -0.003(3)
C19 0.025(3) 0.026(3) 0.023(3) -0.006(3) 0.003(3) -0.017(3)
C20 0.030(3) 0.029(3) 0.029(4) -0.007(3) -0.002(3) -0.014(3)
C21 0.045(4) 0.049(4) 0.029(4) -0.015(3) 0.010(3) -0.014(4)
C22 0.051(5) 0.037(4) 0.027(4) 0.003(3) -0.007(3) -0.005(4)
C23 0.033(4) 0.024(3) 0.037(4) 0.000(3) -0.002(3) -0.004(3)
C24 0.031(3) 0.032(3) 0.031(4) -0.013(3) 0.006(3) -0.018(3)
C25 0.036(4) 0.031(3) 0.040(4) -0.012(3) 0.000(3) -0.009(3)
C26 0.078(7) 0.077(7) 0.031(5) 0.003(5) -0.001(5) -0.005(5)
C27 0.036(4) 0.031(4) 0.036(4) -0.009(3) 0.002(3) -0.009(3)
C28 0.053(4) 0.047(4) 0.027(4) -0.002(3) -0.002(3) -0.039(4)
C29 0.049(4) 0.061(5) 0.032(4) -0.021(4) 0.014(3) -0.042(4)
C30 0.033(4) 0.057(5) 0.066(6) -0.030(4) 0.012(4) -0.024(4)
C31 0.035(4) 0.051(5) 0.066(6) -0.021(4) -0.004(4) -0.021(4)
C32 0.032(4) 0.044(4) 0.041(4) -0.017(3) -0.001(3) -0.021(3)
C33 0.048(4) 0.045(4) 0.041(4) -0.016(3) 0.000(3) -0.032(4)
C34 0.051(5) 0.039(4) 0.076(7) -0.018(4) -0.011(4) -0.019(4)
C35 0.064(5) 0.041(4) 0.057(6) 0.004(4) -0.017(4) -0.037(4)
C36 0.033(3) 0.036(4) 0.024(3) -0.004(3) -0.011(3) -0.021(3)
C37 0.032(3) 0.041(4) 0.024(3) -0.015(3) 0.005(3) -0.024(3)
C38 0.038(4) 0.041(4) 0.041(4) -0.022(3) 0.010(3) -0.024(3)
C39 0.035(4) 0.027(3) 0.046(4) -0.014(3) 0.009(3) -0.021(3)
C40 0.028(3) 0.029(3) 0.024(3) -0.004(3) 0.002(3) -0.015(3)
C41 0.029(3) 0.033(3) 0.022(3) -0.007(3) 0.008(3) -0.021(3)
C42 0.026(3) 0.034(3) 0.028(4) -0.007(3) 0.005(3) -0.018(3)
C43 0.031(4) 0.038(4) 0.037(4) -0.008(3) -0.005(3) -0.018(3)
O1 0.277(12) 0.164(7) 0.126(7) 0.038(6) -0.062(7) -0.072(8)
C101 0.277(12) 0.164(7) 0.126(7) 0.038(6) -0.062(7) -0.072(8)
C102 0.277(12) 0.164(7) 0.126(7) 0.038(6) -0.062(7) -0.072(8)
C103 0.277(12) 0.164(7) 0.126(7) 0.038(6) -0.062(7) -0.072(8)
C104 0.277(12) 0.164(7) 0.126(7) 0.038(6) -0.062(7) -0.072(8)

loop_
_atom_type_symbol
_atom_type_description
_atom_type_scat_dispersion_real
_atom_type_scat_dispersion_imag
_atom_type_scat_source
Rh Rh -1.1178 0.9187 'International Tables Vol C Tables 4.2.6.8 and 6.1.1.4'
P P 0.1023 0.0942 'International Tables Vol C Tables 4.2.6.8 and 6.1.1.4'
O O 0.0106 0.006 'International Tables Vol C Tables 4.2.6.8 and 6.1.1.4'
C C 0.0033 0.0016 'International Tables Vol C Tables 4.2.6.8 and 6.1.1.4'
H H 0 0 'International Tables Vol C Tables 4.2.6.8 and 6.1.1.4'

loop_
_geom_angle_atom_site_label_1
_geom_angle_atom_site_label_2
_geom_angle_atom_site_label_3
_geom_angle
_geom_angle_site_symmetry_1
_geom_angle_site_symmetry_3
_geom_angle_publ_flag
C29 Rh1 C28 36.6(3) . . ?
C29 Rh1 C33 95.5(3) . . ?
C28 Rh1 C33 81.2(3) . . ?
C29 Rh1 C32 81.1(3) . . ?
C28 Rh1 C32 89.3(3) . . ?
C33 Rh1 C32 36.7(3) . . ?
C29 Rh1 P1 168.3(2) . . ?
C28 Rh1 P1 155.1(2) . . ?
C33 Rh1 P1 88.2(2) . . ?
C32 Rh1 P1 95.6(2) . . ?
C29 Rh1 P3 91.12(19) . . ?
C28 Rh1 P3 97.45(18) . . ?
C33 Rh1 P3 166.5(2) . . ?
C32 Rh1 P3 156.71(19) . . ?
P1 Rh1 P3 87.67(6) . . ?
C40 Rh2 C36 96.4(2) . . ?
C40 Rh2 C41 37.2(2) . . ?
C36 Rh2 C41 81.0(2) . . ?
C40 Rh2 C37 80.7(2) . . ?
C36 Rh2 C37 36.4(2) . . ?
C41 Rh2 C37 87.9(2) . . ?
C40 Rh2 P2 91.06(18) . . ?
C36 Rh2 P2 161.30(18) . . ?
C41 Rh2 P2 94.99(18) . . ?
C37 Rh2 P2 162.31(18) . . ?
C40 Rh2 P3 152.23(17) . . ?
C36 Rh2 P3 96.20(17) . . ?
C41 Rh2 P3 170.52(17) . . ?
C37 Rh2 P3 95.26(16) . . ?
P2 Rh2 P3 84.76(6) . . ?
C1 P1 P2 100.31(19) . . ?
C1 P1 Rh1 118.81(19) . . ?
P2 P1 Rh1 113.13(9) . . ?
C10 P2 P1 102.7(2) . . ?
C10 P2 Rh2 118.4(2) . . ?
P1 P2 Rh2 115.72(9) . . ?
C10 P2 H2P 102(4) . . ?
P1 P2 H2P 107(4) . . ?
Rh2 P2 H2P 109(4) . . ?
C19 P3 Rh1 110.92(18) . . ?
C19 P3 Rh2 111.16(18) . . ?
Rh1 P3 Rh2 128.31(8) . . ?
C19 P3 H3P 98(3) . . ?
Rh1 P3 H3P 99(3) . . ?
Rh2 P3 H3P 104(3) . . ?
C2 C1 C6 117.9(6) . . ?
C2 C1 P1 120.2(4) . . ?
C6 C1 P1 121.9(4) . . ?
C3 C2 C1 119.6(6) . . ?
C3 C2 C7 118.2(6) . . ?
C1 C2 C7 122.2(6) . . ?
C4 C3 C2 123.2(6) . . ?
C4 C3 H3 118.4 . . ?
C2 C3 H3 118.4 . . ?
C3 C4 C5 117.5(6) . . ?
C3 C4 C8 121.9(6) . . ?
C5 C4 C8 120.6(6) . . ?
C4 C5 C6 121.8(6) . . ?
C4 C5 H5 119.1 . . ?
C6 C5 H5 119.1 . . ?
C5 C6 C1 120.0(6) . . ?
C5 C6 C9 117.3(6) . . ?
C1 C6 C9 122.7(6) . . ?
C2 C7 H7A 109.5 . . ?
C2 C7 H7B 109.5 . . ?
H7A C7 H7B 109.5 . . ?
C2 C7 H7C 109.5 . . ?
H7A C7 H7C 109.5 . . ?
H7B C7 H7C 109.5 . . ?
C4 C8 H8A 109.5 . . ?
C4 C8 H8B 109.5 . . ?
H8A C8 H8B 109.5 . . ?
C4 C8 H8C 109.5 . . ?
H8A C8 H8C 109.5 . . ?
H8B C8 H8C 109.5 . . ?
C6 C9 H9A 109.5 . . ?
C6 C9 H9B 109.5 . . ?
H9A C9 H9B 109.5 . . ?
C6 C9 H9C 109.5 . . ?
H9A C9 H9C 109.5 . . ?
H9B C9 H9C 109.5 . . ?
C11 C10 C15 118.8(6) . . ?
C11 C10 P2 119.6(5) . . ?
C15 C10 P2 121.6(5) . . ?
C12 C11 C10 119.6(6) . . ?
C12 C11 C16 117.8(6) . . ?
C10 C11 C16 122.6(6) . . ?
C13 C12 C11 122.4(6) . . ?
C13 C12 H12 118.8 . . ?
C11 C12 H12 118.8 . . ?
C12 C13 C14 118.2(6) . . ?
C12 C13 C17 122.4(7) . . ?
C14 C13 C17 119.4(7) . . ?
C15 C14 C13 121.8(6) . . ?
C15 C14 H14 119.1 . . ?
C13 C14 H14 119.1 . . ?
C14 C15 C10 119.1(6) . . ?
C14 C15 C18 119.0(6) . . ?
C10 C15 C18 121.8(6) . . ?
C11 C16 H16A 109.5 . . ?
C11 C16 H16B 109.5 . . ?
H16A C16 H16B 109.5 . . ?
C11 C16 H16C 109.5 . . ?
H16A C16 H16C 109.5 . . ?
H16B C16 H16C 109.5 . . ?
C13 C17 H17A 109.5 . . ?
C13 C17 H17B 109.5 . . ?
H17A C17 H17B 109.5 . . ?
C13 C17 H17C 109.5 . . ?
H17A C17 H17C 109.5 . . ?
H17B C17 H17C 109.5 . . ?
C15 C18 H18A 109.5 . . ?
C15 C18 H18B 109.5 . . ?
H18A C18 H18B 109.5 . . ?
C15 C18 H18C 109.5 . . ?
H18A C18 H18C 109.5 . . ?
H18B C18 H18C 109.5 . . ?
C20 C19 C24 118.7(6) . . ?
C20 C19 P3 124.4(5) . . ?
C24 C19 P3 116.8(5) . . ?
C21 C20 C19 118.9(6) . . ?
C21 C20 C25 117.0(6) . . ?
C19 C20 C25 124.1(6) . . ?
C20 C21 C22 122.1(7) . . ?
C20 C21 H21 119 . . ?
C22 C21 H21 119 . . ?
C23 C22 C21 118.2(7) . . ?
C23 C22 C26 121.9(7) . . ?
C21 C22 C26 119.9(7) . . ?
C22 C23 C24 121.9(6) . . ?
C22 C23 H23 119 . . ?
C24 C23 H23 119 . . ?
C23 C24 C19 120.2(6) . . ?
C23 C24 C27 119.6(6) . . ?
C19 C24 C27 120.2(6) . . ?
C20 C25 H25A 109.5 . . ?
C20 C25 H25B 109.5 . . ?
H25A C25 H25B 109.5 . . ?
C20 C25 H25C 109.5 . . ?
H25A C25 H25C 109.5 . . ?
H25B C25 H25C 109.5 . . ?
C22 C26 H26A 109.5 . . ?
C22 C26 H26B 109.5 . . ?
H26A C26 H26B 109.5 . . ?
C22 C26 H26C 109.5 . . ?
H26A C26 H26C 109.5 . . ?
H26B C26 H26C 109.5 . . ?
C24 C27 H27A 109.5 . . ?
C24 C27 H27B 109.5 . . ?
H27A C27 H27B 109.5 . . ?
C24 C27 H27C 109.5 . . ?
H27A C27 H27C 109.5 . . ?
H27B C27 H27C 109.5 . . ?
C29 C28 C35 122.8(7) . . ?
C29 C28 Rh1 71.3(4) . . ?
C35 C28 Rh1 113.7(5) . . ?
C29 C28 H28 114 . . ?
C35 C28 H28 114 . . ?
Rh1 C28 H28 114 . . ?
C28 C29 C30 125.8(6) . . ?
C28 C29 Rh1 72.1(4) . . ?
C30 C29 Rh1 110.9(5) . . ?
C28 C29 H29 113.5 . . ?
C30 C29 H29 113.5 . . ?
Rh1 C29 H29 113.5 . . ?
C29 C30 C31 112.8(6) . . ?
C29 C30 H30A 109 . . ?
C31 C30 H30A 109 . . ?
C29 C30 H30B 109 . . ?
C31 C30 H30B 109 . . ?
H30A C30 H30B 107.8 . . ?
C30 C31 C32 113.8(6) . . ?
C30 C31 H31A 108.8 . . ?
C32 C31 H31A 108.8 . . ?
C30 C31 H31B 108.8 . . ?
C32 C31 H31B 108.8 . . ?
H31A C31 H31B 107.7 . . ?
C33 C32 C31 120.5(7) . . ?
C33 C32 Rh1 71.7(4) . . ?
C31 C32 Rh1 111.4(5) . . ?
C33 C32 H32 115.2 . . ?
C31 C32 H32 115.2 . . ?
Rh1 C32 H32 115.2 . . ?
C32 C33 C34 125.8(7) . . ?
C32 C33 Rh1 71.7(4) . . ?
C34 C33 Rh1 109.9(5) . . ?
C32 C33 H33 113.8 . . ?
C34 C33 H33 113.8 . . ?
Rh1 C33 H33 113.8 . . ?
C33 C34 C35 113.9(6) . . ?
C33 C34 H34A 108.8 . . ?
C35 C34 H34A 108.8 . . ?
C33 C34 H34B 108.8 . . ?
C35 C34 H34B 108.8 . . ?
H34A C34 H34B 107.7 . . ?
C28 C35 C34 112.4(6) . . ?
C28 C35 H35A 109.1 . . ?
C34 C35 H35A 109.1 . . ?
C28 C35 H35B 109.1 . . ?
C34 C35 H35B 109.1 . . ?
H35A C35 H35B 107.8 . . ?
C37 C36 C43 125.4(6) . . ?
C37 C36 Rh2 72.5(4) . . ?
C43 C36 Rh2 107.5(4) . . ?
C37 C36 H36 114.3 . . ?
C43 C36 H36 114.3 . . ?
Rh2 C36 H36 114.3 . . ?
C36 C37 C38 125.5(6) . . ?
C36 C37 Rh2 71.1(4) . . ?
C38 C37 Rh2 111.8(5) . . ?
C36 C37 H37 113.6 . . ?
C38 C37 H37 113.6 . . ?
Rh2 C37 H37 113.6 . . ?
C37 C38 C39 113.6(5) . . ?
C37 C38 H38A 108.8 . . ?
C39 C38 H38A 108.8 . . ?
C37 C38 H38B 108.8 . . ?
C39 C38 H38B 108.8 . . ?
H38A C38 H38B 107.7 . . ?
C40 C39 C38 113.2(5) . . ?
C40 C39 H39A 108.9 . . ?
C38 C39 H39A 108.9 . . ?
C40 C39 H39B 108.9 . . ?
C38 C39 H39B 108.9 . . ?
H39A C39 H39B 107.8 . . ?
C41 C40 C39 125.6(6) . . ?
C41 C40 Rh2 72.0(3) . . ?
C39 C40 Rh2 110.7(4) . . ?
C41 C40 H40 113.7 . . ?
C39 C40 H40 113.7 . . ?
Rh2 C40 H40 113.7 . . ?
C40 C41 C42 123.8(6) . . ?
C40 C41 Rh2 70.8(3) . . ?
C42 C41 Rh2 112.9(4) . . ?
C40 C41 H41 114 . . ?
C42 C41 H41 114 . . ?
Rh2 C41 H41 114 . . ?
C41 C42 C43 111.8(5) . . ?
C41 C42 H42A 109.3 . . ?
C43 C42 H42A 109.3 . . ?
C41 C42 H42B 109.3 . . ?
C43 C42 H42B 109.3 . . ?
H42A C42 H42B 107.9 . . ?
C36 C43 C42 114.1(5) . . ?
C36 C43 H43A 108.7 . . ?
C42 C43 H43A 108.7 . . ?
C36 C43 H43B 108.7 . . ?
C42 C43 H43B 108.7 . . ?
H43A C43 H43B 107.6 . . ?
C101 O1 C104 97.7(15) . . ?
C102 C101 O1 112.2(14) . . ?
C102 C101 H10A 109.2 . . ?
O1 C101 H10A 109.2 . . ?
C102 C101 H10B 109.2 . . ?
O1 C101 H10B 109.2 . . ?
H10A C101 H10B 107.9 . . ?
C101 C102 C103 104.6(12) . . ?
C101 C102 H10C 110.8 . . ?
C103 C102 H10C 110.8 . . ?
C101 C102 H10D 110.8 . . ?
C103 C102 H10D 110.8 . . ?
H10C C102 H10D 108.9 . . ?
C102 C103 C104 105.1(12) . . ?
C102 C103 H10E 110.7 . . ?
C104 C103 H10E 110.7 . . ?
C102 C103 H10F 110.7 . . ?
C104 C103 H10F 110.7 . . ?
H10E C103 H10F 108.8 . . ?
C103 C104 O1 103.3(12) . . ?
C103 C104 H10G 111.1 . . ?
O1 C104 H10G 111.1 . . ?
C103 C104 H10H 111.1 . . ?
O1 C104 H10H 111.1 . . ?
H10G C104 H10H 109.1 . . ?

loop_
_geom_bond_atom_site_label_1
_geom_bond_atom_site_label_2
_geom_bond_distance
_geom_bond_site_symmetry_2
_geom_bond_publ_flag
Rh1 C29 2.163(7) . ?
Rh1 C28 2.173(7) . ?
Rh1 C33 2.187(7) . ?
Rh1 C32 2.188(6) . ?
Rh1 P1 2.2878(18) . ?
Rh1 P3 2.3708(17) . ?
Rh2 C40 2.175(6) . ?
Rh2 C36 2.188(6) . ?
Rh2 C41 2.191(6) . ?
Rh2 C37 2.206(6) . ?
Rh2 P2 2.2878(18) . ?
Rh2 P3 2.3724(17) . ?
P1 C1 1.842(6) . ?
P1 P2 2.168(2) . ?
P2 C10 1.832(6) . ?
P2 H2P 1.11(7) . ?
P3 C19 1.833(6) . ?
P3 H3P 1.26(6) . ?
C1 C2 1.394(8) . ?
C1 C6 1.423(8) . ?
C2 C3 1.384(9) . ?
C2 C7 1.510(8) . ?
C3 C4 1.373(9) . ?
C3 H3 0.95 . ?
C4 C5 1.381(9) . ?
C4 C8 1.508(9) . ?
C5 C6 1.384(9) . ?
C5 H5 0.95 . ?
C6 C9 1.511(8) . ?
C7 H7A 0.98 . ?
C7 H7B 0.98 . ?
C7 H7C 0.98 . ?
C8 H8A 0.98 . ?
C8 H8B 0.98 . ?
C8 H8C 0.98 . ?
C9 H9A 0.98 . ?
C9 H9B 0.98 . ?
C9 H9C 0.98 . ?
C10 C11 1.404(8) . ?
C10 C15 1.430(9) . ?
C11 C12 1.379(9) . ?
C11 C16 1.499(9) . ?
C12 C13 1.369(10) . ?
C12 H12 0.95 . ?
C13 C14 1.405(10) . ?
C13 C17 1.516(10) . ?
C14 C15 1.368(9) . ?
C14 H14 0.95 . ?
C15 C18 1.502(9) . ?
C16 H16A 0.98 . ?
C16 H16B 0.98 . ?
C16 H16C 0.98 . ?
C17 H17A 0.98 . ?
C17 H17B 0.98 . ?
C17 H17C 0.98 . ?
C18 H18A 0.98 . ?
C18 H18B 0.98 . ?
C18 H18C 0.98 . ?
C19 C20 1.399(9) . ?
C19 C24 1.414(9) . ?
C20 C21 1.388(10) . ?
C20 C25 1.517(9) . ?
C21 C22 1.396(10) . ?
C21 H21 0.95 . ?
C22 C23 1.363(10) . ?
C22 C26 1.508(11) . ?
C23 C24 1.373(9) . ?
C23 H23 0.95 . ?
C24 C27 1.499(9) . ?
C25 H25A 0.98 . ?
C25 H25B 0.98 . ?
C25 H25C 0.98 . ?
C26 H26A 0.98 . ?
C26 H26B 0.98 . ?
C26 H26C 0.98 . ?
C27 H27A 0.98 . ?
C27 H27B 0.98 . ?
C27 H27C 0.98 . ?
C28 C29 1.361(10) . ?
C28 C35 1.528(9) . ?
C28 H28 1 . ?
C29 C30 1.501(10) . ?
C29 H29 1 . ?
C30 C31 1.522(11) . ?
C30 H30A 0.99 . ?
C30 H30B 0.99 . ?
C31 C32 1.534(10) . ?
C31 H31A 0.99 . ?
C31 H31B 0.99 . ?
C32 C33 1.376(10) . ?
C32 H32 1 . ?
C33 C34 1.516(11) . ?
C33 H33 1 . ?
C34 C35 1.555(12) . ?
C34 H34A 0.99 . ?
C34 H34B 0.99 . ?
C35 H35A 0.99 . ?
C35 H35B 0.99 . ?
C36 C37 1.371(9) . ?
C36 C43 1.522(9) . ?
C36 H36 1 . ?
C37 C38 1.514(9) . ?
C37 H37 1 . ?
C38 C39 1.555(10) . ?
C38 H38A 0.99 . ?
C38 H38B 0.99 . ?
C39 C40 1.484(9) . ?
C39 H39A 0.99 . ?
C39 H39B 0.99 . ?
C40 C41 1.391(9) . ?
C40 H40 1 . ?
C41 C42 1.511(9) . ?
C41 H41 1 . ?
C42 C43 1.532(9) . ?
C42 H42A 0.99 . ?
C42 H42B 0.99 . ?
C43 H43A 0.99 . ?
C43 H43B 0.99 . ?
O1 C101 1.523(17) . ?
O1 C104 1.561(18) . ?
C101 C102 1.365(16) . ?
C101 H10A 0.99 . ?
C101 H10B 0.99 . ?
C102 C103 1.421(17) . ?
C102 H10C 0.99 . ?
C102 H10D 0.99 . ?
C103 C104 1.438(17) . ?
C103 H10E 0.99 . ?
C103 H10F 0.99 . ?
C104 H10G 0.99 . ?
C104 H10H 0.99 . ?
